data_1543887
loop_
_publ_author_name
'Li, Yan-Hong'
'Lu, Li-Ping'

_publ_section_title
;
 1,1'-Biphenyl-2,2',5,5'-tetracarboxylic acid
;
_journal_coeditor_code ZL4011
_journal_issue 8
_journal_name_full IUCrData
_journal_page_first x161274
_journal_paper_doi 10.1107/S2414314616012748
_journal_volume 1
_journal_year 2016
_chemical_formula_iupac 'C16 H10 O8'
_chemical_formula_moiety 'C16 H10 O8'
_chemical_formula_sum 'C16 H10 O8'
_chemical_formula_weight 330.24
_chemical_name_systematic
;
1,1'-Biphenyl-2,2',5,5'-tetracarboxylic acid
;
_space_group_crystal_system monoclinic
_space_group_IT_number 15
_space_group_name_Hall '-C 2yc'
_space_group_name_H-M_alt 'C 1 2/c 1'
_symmetry_space_group_name_Hall '-C 2yc'
_symmetry_space_group_name_H-M 'C 1 2/c 1'
_audit_creation_method SHELXL-2014/7
_cell_angle_alpha 90
_cell_angle_beta 107.5530(10)
_cell_angle_gamma 90
_cell_formula_units_Z 4
_cell_length_a 17.5105(15)
_cell_length_b 7.7068(7)
_cell_length_c 10.6885(13)
_cell_measurement_reflns_used 4946
_cell_measurement_temperature 298(2)
_cell_measurement_theta_max 28.69
_cell_measurement_theta_min 2.02
_cell_volume 1375.3(2)
_computing_cell_refinement
;
SAINT (Bruker, 2000)
;
_computing_data_collection
;
APEX2 (Bruker, 2000)
;
_computing_data_reduction
;
SAINT (Bruker, 2000)
;
_computing_molecular_graphics
;
SHELXTL (Sheldrick, 2008)
;
_computing_publication_material
;
SHELXTL (Sheldrick, 2008)
;
_computing_structure_refinement
;
SHELXL2014 (Sheldrick, 2015)
;
_computing_structure_solution
;
SHELXS97 (Sheldrick, 2008)
;
_diffrn_ambient_temperature 298(2)
_diffrn_measured_fraction_theta_full 0.999
_diffrn_measured_fraction_theta_max 0.999
_diffrn_measurement_device_type 'Bruker APEXII CCD'
_diffrn_measurement_method '\f and \w scans'
_diffrn_radiation_type MoK\a
_diffrn_radiation_wavelength 0.71073
_diffrn_reflns_av_R_equivalents 0.0226
_diffrn_reflns_limit_h_max 20
_diffrn_reflns_limit_h_min -20
_diffrn_reflns_limit_k_max 6
_diffrn_reflns_limit_k_min -9
_diffrn_reflns_limit_l_max 12
_diffrn_reflns_limit_l_min -12
_diffrn_reflns_number 3734
_diffrn_reflns_theta_full 25.044
_diffrn_reflns_theta_max 25.044
_diffrn_reflns_theta_min 2.440
_exptl_absorpt_coefficient_mu 0.131
_exptl_absorpt_correction_T_max 0.7457
_exptl_absorpt_correction_T_min 0.6792
_exptl_absorpt_correction_type multi-scan
_exptl_absorpt_process_details
;
(SADABS; Bruker, 2000)
;
_exptl_crystal_colour colorless
_exptl_crystal_density_diffrn 1.595
_exptl_crystal_density_method 'not measured'
_exptl_crystal_description block
_exptl_crystal_F_000 680
_exptl_crystal_size_max 0.220
_exptl_crystal_size_mid 0.190
_exptl_crystal_size_min 0.150
_refine_diff_density_max 0.181
_refine_diff_density_min -0.178
_refine_ls_extinction_method none
_refine_ls_goodness_of_fit_ref 1.037
_refine_ls_hydrogen_treatment mixed
_refine_ls_matrix_type full
_refine_ls_number_parameters 113
_refine_ls_number_reflns 1227
_refine_ls_number_restraints 0
_refine_ls_restrained_S_all 1.037
_refine_ls_R_factor_all 0.0470
_refine_ls_R_factor_gt 0.0353
_refine_ls_shift/su_max 0.000
_refine_ls_shift/su_mean 0.000
_refine_ls_structure_factor_coef Fsqd
_refine_ls_weighting_details 'w=1/[\s^2^(Fo^2^)+(0.0493P)^2^+0.7133P] where P=(Fo^2^+2Fc^2^)/3'
_refine_ls_weighting_scheme calc
_refine_ls_wR_factor_gt 0.0900
_refine_ls_wR_factor_ref 0.0986
_reflns_number_gt 979
_reflns_number_total 1227
_reflns_threshold_expression 'I > 2\s(I)'
_cod_data_source_file zl4011sup1.cif
_cod_data_source_block I
_cod_database_code 1543887
_shelx_space_group_comment
;
The symmetry employed for this shelxl refinement is uniquely defined
by the following loop, which should always be used as a source of
symmetry information in preference to the above space-group names.
They are only intended as comments.
;
_shelx_estimated_absorpt_t_min 0.972
_shelx_estimated_absorpt_t_max 0.981

loop_
_space_group_symop_operation_xyz
'x, y, z'
'-x, y, -z+1/2'
'x+1/2, y+1/2, z'
'-x+1/2, y+1/2, -z+1/2'
'-x, -y, -z'
'x, -y, z-1/2'
'-x+1/2, -y+1/2, -z'
'x+1/2, -y+1/2, z-1/2'

loop_
_atom_site_type_symbol
_atom_site_label
_atom_site_fract_x
_atom_site_fract_y
_atom_site_fract_z
_atom_site_U_iso_or_equiv
_atom_site_adp_type
_atom_site_calc_flag
_atom_site_occupancy
C C1 0.00860(9) 0.2360(2) 0.18570(15) 0.0226(4) Uani d 1
C C2 -0.04525(9) 0.2980(2) 0.06844(15) 0.0246(4) Uani d 1
C C3 -0.02754(9) 0.2807(2) -0.04963(16) 0.0291(4) Uani d 1
H H3 -0.0642 0.3189 -0.1271 0.035 Uiso calc 1
C C4 0.04383(10) 0.2077(2) -0.05290(16) 0.0289(4) Uani d 1
H H4 0.0553 0.1973 -0.1320 0.035 Uiso calc 1
C C5 0.09824(9) 0.1500(2) 0.06265(16) 0.0264(4) Uani d 1
C C6 0.07976(9) 0.1613(2) 0.17983(16) 0.0255(4) Uani d 1
H H6 0.1158 0.1180 0.2562 0.031 Uiso calc 1
C C7 -0.12042(9) 0.3912(2) 0.06627(16) 0.0279(4) Uani d 1
C C8 0.17699(10) 0.0806(2) 0.06039(16) 0.0300(4) Uani d 1
O O1 -0.12872(7) 0.46968(17) 0.16061(12) 0.0367(4) Uani d 1
O O2 -0.17566(7) 0.3840(2) -0.04713(12) 0.0498(4) Uani d 1
H H2 -0.2235(13) 0.448(3) -0.0423(7) 0.075 Uiso calc 1
O O3 0.19187(7) 0.04896(19) -0.04157(12) 0.0443(4) Uani d 1
O O4 0.22832(7) 0.0609(2) 0.17623(12) 0.0534(5) Uani d 1
H H4A 0.2783(14) 0.021(3) 0.1674(3) 0.080 Uiso calc 1

loop_
_atom_site_aniso_label
_atom_site_aniso_U_11
_atom_site_aniso_U_22
_atom_site_aniso_U_33
_atom_site_aniso_U_12
_atom_site_aniso_U_13
_atom_site_aniso_U_23
C1 0.0187(8) 0.0260(8) 0.0230(8) -0.0030(6) 0.0059(6) -0.0011(6)
C2 0.0186(8) 0.0289(9) 0.0258(8) -0.0002(7) 0.0058(7) -0.0010(7)
C3 0.0226(8) 0.0394(10) 0.0236(9) 0.0040(7) 0.0043(7) 0.0007(7)
C4 0.0285(8) 0.0373(10) 0.0231(8) 0.0018(8) 0.0109(7) -0.0014(7)
C5 0.0207(8) 0.0316(10) 0.0270(9) 0.0005(7) 0.0075(7) -0.0028(7)
C6 0.0194(8) 0.0304(9) 0.0251(9) 0.0021(7) 0.0044(6) 0.0017(7)
C7 0.0212(8) 0.0362(10) 0.0254(9) 0.0027(7) 0.0057(7) 0.0024(7)
C8 0.0238(9) 0.0386(10) 0.0280(9) 0.0041(7) 0.0084(8) -0.0030(8)
O1 0.0270(6) 0.0499(8) 0.0329(7) 0.0103(6) 0.0085(6) -0.0054(6)
O2 0.0270(7) 0.0843(11) 0.0315(8) 0.0225(7) -0.0014(6) -0.0091(7)
O3 0.0282(7) 0.0753(10) 0.0306(7) 0.0160(7) 0.0106(6) -0.0064(7)
O4 0.0265(7) 0.1027(13) 0.0284(7) 0.0241(7) 0.0044(6) -0.0048(7)

loop_
_atom_type_symbol
_atom_type_description
_atom_type_scat_dispersion_real
_atom_type_scat_dispersion_imag
_atom_type_scat_source
C C 0.0033 0.0016 'International Tables Vol C Tables 4.2.6.8 and 6.1.1.4'
H H 0.0000 0.0000 'International Tables Vol C Tables 4.2.6.8 and 6.1.1.4'
O O 0.0106 0.0060 'International Tables Vol C Tables 4.2.6.8 and 6.1.1.4'

loop_
_geom_angle_atom_site_label_1
_geom_angle_atom_site_label_2
_geom_angle_atom_site_label_3
_geom_angle_site_symmetry_3
_geom_angle
C6 C1 C2 . 118.01(14)
C6 C1 C1 2 118.27(16)
C2 C1 C1 2 123.60(15)
C3 C2 C1 . 120.16(14)
C3 C2 C7 . 117.87(14)
C1 C2 C7 . 121.91(14)
C4 C3 C2 . 120.80(15)
C4 C3 H3 . 119.6
C2 C3 H3 . 119.6
C3 C4 C5 . 119.49(15)
C3 C4 H4 . 120.3
C5 C4 H4 . 120.3
C4 C5 C6 . 119.96(14)
C4 C5 C8 . 119.52(15)
C6 C5 C8 . 120.50(15)
C5 C6 C1 . 121.52(15)
C5 C6 H6 . 119.2
C1 C6 H6 . 119.2
O1 C7 O2 . 123.28(15)
O1 C7 C2 . 123.30(15)
O2 C7 C2 . 113.40(14)
O3 C8 O4 . 123.70(15)
O3 C8 C5 . 122.41(16)
O4 C8 C5 . 113.87(14)
C7 O2 H2 . 109.5
C8 O4 H4A . 109.5

loop_
_geom_bond_atom_site_label_1
_geom_bond_atom_site_label_2
_geom_bond_site_symmetry_2
_geom_bond_distance
C1 C6 . 1.391(2)
C1 C2 . 1.405(2)
C1 C1 2 1.493(3)
C2 C3 . 1.394(2)
C2 C7 . 1.494(2)
C3 C4 . 1.381(2)
C3 H3 . 0.9300
C4 C5 . 1.386(2)
C4 H4 . 0.9300
C5 C6 . 1.388(2)
C5 C8 . 1.486(2)
C6 H6 . 0.9300
C7 O1 . 1.221(2)
C7 O2 . 1.3040(19)
C8 O3 . 1.219(2)
C8 O4 . 1.301(2)
O2 H2 . 0.99(3)
O4 H4A . 0.96(3)

loop_
_geom_hbond_atom_site_label_D
_geom_hbond_atom_site_label_H
_geom_hbond_atom_site_label_A
_geom_hbond_site_symmetry_A
_geom_hbond_distance_DH
_geom_hbond_distance_HA
_geom_hbond_distance_DA
_geom_hbond_angle_DHA
_geom_hbond_publ_flag
C6 H6 O3 6_556 0.93 2.52 3.438(2) 168.0 y
O2 H2 O3 3_455 0.99 1.67 2.6615(17) 176.4 y
O4 H4A O1 3_545 0.96 1.70 2.6535(16) 173.9 y

loop_
_geom_torsion_atom_site_label_1
_geom_torsion_atom_site_label_2
_geom_torsion_atom_site_label_3
_geom_torsion_atom_site_label_4
_geom_torsion_site_symmetry_1
_geom_torsion
C6 C1 C2 C3 . 1.3(2)
C1 C1 C2 C3 2 -174.80(12)
C6 C1 C2 C7 . -175.63(15)
C1 C1 C2 C7 2 8.3(2)
C1 C2 C3 C4 . -1.9(3)
C7 C2 C3 C4 . 175.08(16)
C2 C3 C4 C5 . 0.4(3)
C3 C4 C5 C6 . 1.8(3)
C3 C4 C5 C8 . -176.53(16)
C4 C5 C6 C1 . -2.5(2)
C8 C5 C6 C1 . 175.82(15)
C2 C1 C6 C5 . 0.9(2)
C1 C1 C6 C5 2 177.23(13)
C3 C2 C7 O1 . -151.99(17)
C1 C2 C7 O1 . 25.0(3)
C3 C2 C7 O2 . 26.5(2)
C1 C2 C7 O2 . -156.53(16)
C4 C5 C8 O3 . -10.7(3)
C6 C5 C8 O3 . 170.92(17)
C4 C5 C8 O4 . 167.89(16)
C6 C5 C8 O4 . -10.5(2)

_cod_database_fobs_code 1543887
